data_4336885
loop_
_publ_author_name
'Trinath Mishra'
'Qisheng Lin'
'John D. Corbett'

_publ_section_title
;
 Gold Network Structures in Rhombohedral and Monoclinic Sr2Au6(Au,T)3 (T =
 Zn, Ga). A Transition via Relaxation
;
_journal_name_full 'Inorganic Chemistry'
_journal_page_first 13623
_journal_page_last 13630
_journal_paper_doi 10.1021/ic402145k
_journal_volume 52
_journal_year 2013
_chemical_formula_sum 'Au6.49 Sr2 Zn2.51'
_chemical_formula_weight 1616.97
_chemical_name_systematic
; 
 ? 
;
_space_group_IT_number 167
_symmetry_cell_setting trigonal
_symmetry_space_group_name_Hall '-R 3 2"c'
_symmetry_space_group_name_H-M 'R -3 c :H'
_atom_sites_solution_primary direct
_atom_sites_solution_secondary difmap
_audit_creation_method SHELXL-97
_cell_angle_alpha 90.00
_cell_angle_beta 90.00
_cell_angle_gamma 120.00
_cell_formula_units_Z 6
_cell_length_a 8.4506(4)
_cell_length_b 8.4506(4)
_cell_length_c 21.889(3)
_cell_measurement_reflns_used 6216
_cell_measurement_temperature 293(2)
_cell_measurement_theta_max 29.96
_cell_measurement_theta_min 3.35
_cell_volume 1353.7(2)
_computing_structure_refinement 'SHELXL-97 (Sheldrick, 2008)'
_computing_structure_solution 'SHELXS-97 (Sheldrick, 2008)'
_diffrn_ambient_temperature 293(2)
_diffrn_measured_fraction_theta_full 1.000
_diffrn_measured_fraction_theta_max 1.000
_diffrn_measurement_device_type 'bruker Apex2 CCD'
_diffrn_measurement_method w/
_diffrn_radiation_monochromator graphite
_diffrn_radiation_source 'fine-focus sealed tube'
_diffrn_radiation_type MoK\a
_diffrn_radiation_wavelength 0.71073
_diffrn_reflns_av_R_equivalents 0.0873
_diffrn_reflns_av_sigmaI/netI 0.0323
_diffrn_reflns_limit_h_max 11
_diffrn_reflns_limit_h_min -11
_diffrn_reflns_limit_k_max 11
_diffrn_reflns_limit_k_min -11
_diffrn_reflns_limit_l_max 30
_diffrn_reflns_limit_l_min -30
_diffrn_reflns_number 6216
_diffrn_reflns_theta_full 29.96
_diffrn_reflns_theta_max 29.96
_diffrn_reflns_theta_min 3.35
_exptl_absorpt_coefficient_mu 123.145
_exptl_absorpt_correction_T_max 0.7474
_exptl_absorpt_correction_T_min 0.5198
_exptl_absorpt_correction_type empirical
_exptl_absorpt_process_details SADABS
_exptl_crystal_colour grey
_exptl_crystal_density_diffrn 11.901
_exptl_crystal_description 'well shaped'
_exptl_crystal_F_000 3983
_exptl_crystal_size_max 0.05
_exptl_crystal_size_mid 0.03
_exptl_crystal_size_min 0.02
_refine_diff_density_max 2.552
_refine_diff_density_min -1.949
_refine_diff_density_rms 0.558
_refine_ls_extinction_coef 0.000218(16)
_refine_ls_extinction_expression Fc^*^=kFc[1+0.001xFc^2^\l^3^/sin(2\q)]^-1/4^
_refine_ls_extinction_method SHELXL
_refine_ls_goodness_of_fit_ref 1.110
_refine_ls_matrix_type full
_refine_ls_number_parameters 20
_refine_ls_number_reflns 443
_refine_ls_number_restraints 0
_refine_ls_restrained_S_all 1.110
_refine_ls_R_factor_all 0.0356
_refine_ls_R_factor_gt 0.0269
_refine_ls_shift/su_max 0.000
_refine_ls_shift/su_mean 0.000
_refine_ls_structure_factor_coef Fsqd
_refine_ls_weighting_details 'calc w=1/[\s^2^(Fo^2^)+(0.0169P)^2^+56.8931P] where P=(Fo^2^+2Fc^2^)/3'
_refine_ls_weighting_scheme calc
_refine_ls_wR_factor_gt 0.0514
_refine_ls_wR_factor_ref 0.0541
_reflns_number_gt 377
_reflns_number_total 443
_reflns_threshold_expression >2sigma(I)
_cod_data_source_file ic402145k_si_003_3.cif
_cod_data_source_block crystal_3_Sr2Au6.49Zn2.51
_cod_original_sg_symbol_H-M 'R -3 c'
_cod_database_code 4336885

loop_
_symmetry_equiv_pos_as_xyz
'x, y, z'
'-y, x-y, z'
'-x+y, -x, z'
'y, x, -z+1/2'
'x-y, -y, -z+1/2'
'-x, -x+y, -z+1/2'
'x+2/3, y+1/3, z+1/3'
'-y+2/3, x-y+1/3, z+1/3'
'-x+y+2/3, -x+1/3, z+1/3'
'y+2/3, x+1/3, -z+5/6'
'x-y+2/3, -y+1/3, -z+5/6'
'-x+2/3, -x+y+1/3, -z+5/6'
'x+1/3, y+2/3, z+2/3'
'-y+1/3, x-y+2/3, z+2/3'
'-x+y+1/3, -x+2/3, z+2/3'
'y+1/3, x+2/3, -z+7/6'
'x-y+1/3, -y+2/3, -z+7/6'
'-x+1/3, -x+y+2/3, -z+7/6'
'-x, -y, -z'
'y, -x+y, -z'
'x-y, x, -z'
'-y, -x, z-1/2'
'-x+y, y, z-1/2'
'x, x-y, z-1/2'
'-x+2/3, -y+1/3, -z+1/3'
'y+2/3, -x+y+1/3, -z+1/3'
'x-y+2/3, x+1/3, -z+1/3'
'-y+2/3, -x+1/3, z-1/6'
'-x+y+2/3, y+1/3, z-1/6'
'x+2/3, x-y+1/3, z-1/6'
'-x+1/3, -y+2/3, -z+2/3'
'y+1/3, -x+y+2/3, -z+2/3'
'x-y+1/3, x+2/3, -z+2/3'
'-y+1/3, -x+2/3, z+1/6'
'-x+y+1/3, y+2/3, z+1/6'
'x+1/3, x-y+2/3, z+1/6'

loop_
_atom_site_label
_atom_site_type_symbol
_atom_site_fract_x
_atom_site_fract_y
_atom_site_fract_z
_atom_site_U_iso_or_equiv
_atom_site_adp_type
_atom_site_occupancy
_atom_site_symmetry_multiplicity
_atom_site_calc_flag
_atom_site_refinement_flags
Sr Sr 0.0000 0.0000 0.09358(8) 0.0141(4) Uani 1 3 d S
Au1 Au 0.34316(6) 0.03573(6) 0.016256(18) 0.01448(18) Uani 1 1 d .
Au2 Au 0.18601(17) 0.0000 0.2500 0.0134(5) Uani 0.163(5) 2 d SP
Zn2 Zn 0.18601(17) 0.0000 0.2500 0.0134(5) Uani 0.837(5) 2 d SP

loop_
_atom_site_aniso_label
_atom_site_aniso_U_11
_atom_site_aniso_U_22
_atom_site_aniso_U_33
_atom_site_aniso_U_23
_atom_site_aniso_U_13
_atom_site_aniso_U_12
Sr 0.0129(5) 0.0129(5) 0.0163(8) 0.000 0.000 0.0065(3)
Au1 0.0172(3) 0.0119(3) 0.0139(2) -0.00079(15) 0.00059(15) 0.0069(2)
Au2 0.0155(6) 0.0103(7) 0.0126(7) -0.0019(5) -0.0010(2) 0.0051(4)
Zn2 0.0155(6) 0.0103(7) 0.0126(7) -0.0019(5) -0.0010(2) 0.0051(4)

loop_
_atom_type_symbol
_atom_type_description
_atom_type_scat_dispersion_real
_atom_type_scat_dispersion_imag
_atom_type_scat_source
Zn Zn 0.2839 1.4301 'International Tables Vol C Tables 4.2.6.8 and 6.1.1.4'
Sr Sr -1.5307 3.2498 'International Tables Vol C Tables 4.2.6.8 and 6.1.1.4'
Au Au -2.0133 8.8022 'International Tables Vol C Tables 4.2.6.8 and 6.1.1.4'

loop_
_geom_angle_atom_site_label_1
_geom_angle_atom_site_label_2
_geom_angle_atom_site_label_3
_geom_angle
_geom_angle_site_symmetry_1
_geom_angle_site_symmetry_3
Au1 Sr Au1 95.18(3) 3 2
Au1 Sr Au1 95.18(3) 3 .
Au1 Sr Au1 95.18(3) 2 .
Au1 Sr Au1 89.034(8) 3 36_445
Au1 Sr Au1 87.490(8) 2 36_445
Au1 Sr Au1 174.77(5) . 36_445
Au1 Sr Au1 174.77(5) 3 34
Au1 Sr Au1 89.035(8) 2 34
Au1 Sr Au1 87.490(8) . 34
Au1 Sr Au1 88.07(4) 36_445 34
Au1 Sr Au1 87.490(8) 3 35_545
Au1 Sr Au1 174.77(5) 2 35_545
Au1 Sr Au1 89.034(8) . 35_545
Au1 Sr Au1 88.07(3) 36_445 35_545
Au1 Sr Au1 88.07(3) 34 35_545
Au1 Sr Au1 129.711(12) 3 18_554
Au1 Sr Au1 53.652(15) 2 18_554
Au1 Sr Au1 122.760(12) . 18_554
Au1 Sr Au1 55.69(2) 36_445 18_554
Au1 Sr Au1 51.207(18) 34 18_554
Au1 Sr Au1 121.32(5) 35_545 18_554
Au1 Sr Au1 53.652(15) 3 17_444
Au1 Sr Au1 122.761(12) 2 17_444
Au1 Sr Au1 129.710(12) . 17_444
Au1 Sr Au1 51.207(18) 36_445 17_444
Au1 Sr Au1 121.32(5) 34 17_444
Au1 Sr Au1 55.69(2) 35_545 17_444
Au1 Sr Au1 106.83(3) 18_554 17_444
Au1 Sr Au1 122.760(12) 3 16_544
Au1 Sr Au1 129.711(12) 2 16_544
Au1 Sr Au1 53.653(15) . 16_544
Au1 Sr Au1 121.32(5) 36_445 16_544
Au1 Sr Au1 55.69(2) 34 16_544
Au1 Sr Au1 51.206(18) 35_545 16_544
Au1 Sr Au1 106.83(3) 18_554 16_544
Au1 Sr Au1 106.83(3) 17_444 16_544
Au1 Sr Zn2 44.715(14) 3 27_445
Au1 Sr Zn2 138.74(4) 2 27_445
Au1 Sr Zn2 82.04(2) . 27_445
Au1 Sr Zn2 98.91(2) 36_445 27_445
Au1 Sr Zn2 131.63(3) 34 27_445
Au1 Sr Zn2 44.922(11) 35_545 27_445
Au1 Sr Zn2 154.10(4) 18_554 27_445
Au1 Sr Zn2 47.746(15) 17_444 27_445
Au1 Sr Zn2 80.946(17) 16_544 27_445
Au1 Sr Au2 44.715(14) 3 27_445
Au1 Sr Au2 138.74(4) 2 27_445
Au1 Sr Au2 82.04(2) . 27_445
Au1 Sr Au2 98.91(2) 36_445 27_445
Au1 Sr Au2 131.63(3) 34 27_445
Au1 Sr Au2 44.922(11) 35_545 27_445
Au1 Sr Au2 154.10(4) 18_554 27_445
Au1 Sr Au2 47.746(15) 17_444 27_445
Au1 Sr Au2 80.946(17) 16_544 27_445
Zn2 Sr Au2 0.000(14) 27_445 27_445
Au1 Sr Zn2 138.74(4) 3 25
Au1 Sr Zn2 82.04(2) 2 25
Au1 Sr Zn2 44.716(14) . 25
Au1 Sr Zn2 131.63(3) 36_445 25
Au1 Sr Zn2 44.921(11) 34 25
Au1 Sr Zn2 98.91(2) 35_545 25
Au1 Sr Zn2 80.946(17) 18_554 25
Au1 Sr Zn2 154.10(4) 17_444 25
Au1 Sr Zn2 47.748(15) 16_544 25
Zn2 Sr Zn2 119.619(6) 27_445 25
Au2 Sr Zn2 119.619(6) 27_445 25
Zn2 Au1 Au2 0.0 25 25
Zn2 Au1 Zn2 152.603(18) 25 14_544
Au2 Au1 Zn2 152.603(18) 25 14_544
Zn2 Au1 Au2 152.603(18) 25 14_544
Au2 Au1 Au2 152.603(18) 25 14_544
Zn2 Au1 Au2 0.0 14_544 14_544
Zn2 Au1 Zn2 59.87(6) 25 26
Au2 Au1 Zn2 59.87(6) 25 26
Zn2 Au1 Zn2 111.465(17) 14_544 26
Au2 Au1 Zn2 111.465(17) 14_544 26
Zn2 Au1 Au2 59.87(6) 25 26
Au2 Au1 Au2 59.87(6) 25 26
Zn2 Au1 Au2 111.465(17) 14_544 26
Au2 Au1 Au2 111.465(17) 14_544 26
Zn2 Au1 Au2 0.00(6) 26 26
Zn2 Au1 Au1 148.71(3) 25 20
Au2 Au1 Au1 148.71(3) 25 20
Zn2 Au1 Au1 56.933(19) 14_544 20
Au2 Au1 Au1 56.933(19) 14_544 20
Zn2 Au1 Au1 135.11(3) 26 20
Au2 Au1 Au1 135.11(3) 26 20
Zn2 Au1 Au1 57.67(2) 25 21
Au2 Au1 Au1 57.67(2) 25 21
Zn2 Au1 Au1 109.86(3) 14_544 21
Au2 Au1 Au1 109.86(3) 14_544 21
Zn2 Au1 Au1 110.62(3) 26 21
Au2 Au1 Au1 110.62(3) 26 21
Au1 Au1 Au1 113.990(13) 20 21
Zn2 Au1 Au1 60.203(13) 25 16_544
Au2 Au1 Au1 60.203(13) 25 16_544
Zn2 Au1 Au1 138.98(3) 14_544 16_544
Au2 Au1 Au1 138.98(3) 14_544 16_544
Zn2 Au1 Au1 54.037(11) 26 16_544
Au2 Au1 Au1 54.037(11) 26 16_544
Au1 Au1 Au1 103.638(16) 20 16_544
Au1 Au1 Au1 111.12(2) 21 16_544
Zn2 Au1 Au1 107.73(4) 25 19_655
Au2 Au1 Au1 107.73(4) 25 19_655
Zn2 Au1 Au1 58.309(18) 14_544 19_655
Au2 Au1 Au1 58.309(18) 14_544 19_655
Zn2 Au1 Au1 53.16(2) 26 19_655
Au2 Au1 Au1 53.16(2) 26 19_655
Au1 Au1 Au1 100.29(3) 20 19_655
Au1 Au1 Au1 127.89(3) 21 19_655
Au1 Au1 Au1 96.42(2) 16_544 19_655
Zn2 Au1 Sr 75.17(3) 25 .
Au2 Au1 Sr 75.17(3) 25 .
Zn2 Au1 Sr 127.60(2) 14_544 .
Au2 Au1 Sr 127.60(2) 14_544 .
Zn2 Au1 Sr 115.63(3) 26 .
Au2 Au1 Sr 115.63(3) 26 .
Au1 Au1 Sr 73.599(15) 20 .
Au1 Au1 Sr 73.599(15) 21 .
Au1 Au1 Sr 64.58(3) 16_544 .
Au1 Au1 Sr 156.94(3) 19_655 .
Zn2 Au1 Sr 78.41(3) 25 28
Au2 Au1 Sr 78.41(3) 25 28
Zn2 Au1 Sr 74.21(3) 14_544 28
Au2 Au1 Sr 74.21(3) 14_544 28
Zn2 Au1 Sr 75.92(3) 26 28
Au2 Au1 Sr 75.92(3) 26 28
Au1 Au1 Sr 128.13(3) 20 28
Au1 Au1 Sr 65.151(16) 21 28
Au1 Au1 Sr 125.75(2) 16_544 28
Au1 Au1 Sr 62.842(14) 19_655 28
Sr Au1 Sr 138.383(16) . 28
Au1 Au2 Au1 175.83(6) 35_545 25
Au1 Au2 Au1 117.24(3) 35_545 9
Au1 Au2 Au1 65.395(18) 25 9
Au1 Au2 Au1 65.395(18) 35_545 16_544
Au1 Au2 Au1 117.24(3) 25 16_544
Au1 Au2 Au1 110.78(5) 9 16_544
Au1 Au2 Zn2 63.53(3) 35_545 3
Au1 Au2 Zn2 112.51(3) 25 3
Au1 Au2 Zn2 118.58(2) 9 3
Au1 Au2 Zn2 120.36(2) 16_544 3
Au1 Au2 Au2 63.53(3) 35_545 3
Au1 Au2 Au2 112.51(3) 25 3
Au1 Au2 Au2 118.58(2) 9 3
Au1 Au2 Au2 120.36(2) 16_544 3
Zn2 Au2 Au2 0.00(6) 3 3
Au1 Au2 Zn2 112.51(3) 35_545 2
Au1 Au2 Zn2 63.52(3) 25 2
Au1 Au2 Zn2 120.36(2) 9 2
Au1 Au2 Zn2 118.58(2) 16_544 2
Zn2 Au2 Zn2 60.0 3 2
Au2 Au2 Zn2 60.0 3 2
Au1 Au2 Au2 112.51(3) 35_545 2
Au1 Au2 Au2 63.52(3) 25 2
Au1 Au2 Au2 120.36(2) 9 2
Au1 Au2 Au2 118.58(2) 16_544 2
Zn2 Au2 Au2 60.0 3 2
Au2 Au2 Au2 60.0 3 2
Zn2 Au2 Au2 0.0 2 2
Au1 Au2 Au1 113.56(2) 35_545 34
Au1 Au2 Au1 65.757(19) 25 34
Au1 Au2 Au1 122.47(3) 9 34
Au1 Au2 Au1 68.535(17) 16_544 34
Zn2 Au2 Au1 106.85(3) 3 34
Au2 Au2 Au1 106.85(3) 3 34
Zn2 Au2 Au1 56.61(3) 2 34
Au2 Au2 Au1 56.61(3) 2 34
Au1 Au2 Au1 65.758(18) 35_545 27_445
Au1 Au2 Au1 113.56(2) 25 27_445
Au1 Au2 Au1 68.535(17) 9 27_445
Au1 Au2 Au1 122.47(3) 16_544 27_445
Zn2 Au2 Au1 56.61(3) 3 27_445
Au2 Au2 Au1 56.61(3) 3 27_445
Zn2 Au2 Au1 106.84(3) 2 27_445
Au2 Au2 Au1 106.84(3) 2 27_445
Au1 Au2 Au1 162.69(6) 34 27_445
Au1 Au2 Sr 123.49(4) 35_545 25
Au1 Au2 Sr 60.11(3) 25 25
Au1 Au2 Sr 69.64(4) 9 25
Au1 Au2 Sr 60.87(3) 16_544 25
Zn2 Au2 Sr 166.918(16) 3 25
Au2 Au2 Sr 166.918(16) 3 25
Zn2 Au2 Sr 107.370(15) 2 25
Au2 Au2 Sr 107.370(15) 2 25
Au1 Au2 Sr 60.70(2) 34 25
Au1 Au2 Sr 135.27(4) 27_445 25
Au1 Au2 Sr 60.11(3) 35_545 34_545
Au1 Au2 Sr 123.49(4) 25 34_545
Au1 Au2 Sr 60.87(3) 9 34_545
Au1 Au2 Sr 69.64(4) 16_544 34_545
Zn2 Au2 Sr 107.371(15) 3 34_545
Au2 Au2 Sr 107.371(15) 3 34_545
Zn2 Au2 Sr 166.919(16) 2 34_545
Au2 Au2 Sr 166.919(16) 2 34_545
Au1 Au2 Sr 135.27(4) 34 34_545
Au1 Au2 Sr 60.70(2) 27_445 34_545
Sr Au2 Sr 85.43(3) 25 34_545

loop_
_geom_bond_atom_site_label_1
_geom_bond_atom_site_label_2
_geom_bond_distance
_geom_bond_site_symmetry_2
Sr Au1 3.2388(10) 3
Sr Au1 3.2388(10) 2
Sr Au1 3.2388(10) .
Sr Au1 3.2783(11) 36_445
Sr Au1 3.2783(11) 34
Sr Au1 3.2783(11) 35_545
Sr Au1 3.3199(8) 18_554
Sr Au1 3.3200(8) 17_444
Sr Au1 3.3200(8) 16_544
Sr Zn2 3.6113(10) 27_445
Sr Au2 3.6113(10) 27_445
Sr Zn2 3.6113(10) 25
Au1 Zn2 2.6284(5) 25
Au1 Au2 2.6284(5) 25
Au1 Zn2 2.6502(9) 14_544
Au1 Au2 2.6502(9) 14_544
Au1 Zn2 2.8180(5) 26
Au1 Au2 2.8180(5) 26
Au1 Au1 2.8516(5) 20
Au1 Au1 2.8516(5) 21
Au1 Au1 2.9608(9) 16_544
Au1 Au1 3.0820(9) 19_655
Au1 Sr 3.2783(11) 28
Au2 Au1 2.6284(5) 35_545
Au2 Au1 2.6284(5) 25
Au2 Au1 2.6502(9) 9
Au2 Au1 2.6503(9) 16_544
Au2 Zn2 2.723(2) 3
Au2 Au2 2.723(2) 3
Au2 Zn2 2.723(2) 2
Au2 Au2 2.723(2) 2
Au2 Au1 2.8179(5) 34
Au2 Au1 2.8179(5) 27_445
Au2 Sr 3.6113(10) 25
Au2 Sr 3.6114(10) 34_545
